data_4105935
loop_
_publ_author_name
'Javier Mart\'i-Rujas'
'Nazrul Islam'
'Daisuke Hashizume'
'Fujio Izumi'
'Makoto Fujita'
'Masaki Kawano'

_publ_section_title
;
 Dramatic Structural Rearrangements in Porous Coordination Networks
;
_journal_name_full 'Journal of the American Chemical Society'
_journal_page_first 5853
_journal_page_last 5860
_journal_paper_doi 10.1021/ja109160a
_journal_volume 133
_journal_year 2011
_chemical_formula_sum 'C72 H54 Cl6 N18 O12 Zn3'
_chemical_formula_weight 1772.14
_chemical_name_systematic
;
 ?
;
_space_group_IT_number 43
_symmetry_cell_setting orthorhombic
_symmetry_space_group_name_Hall 'F 2 -2d'
_symmetry_space_group_name_H-M 'F d d 2'
_atom_sites_solution_hydrogens geom
_atom_sites_solution_primary direct
_atom_sites_solution_secondary difmap
_audit_creation_method SHELXL-97
_cell_angle_alpha 90.00
_cell_angle_beta 90.00
_cell_angle_gamma 90.00
_cell_formula_units_Z 8
_cell_length_a 49.62000(10)
_cell_length_b 50.5890(6)
_cell_length_c 6.0590(6)
_cell_measurement_reflns_used 4491
_cell_measurement_temperature 90(1)
_cell_measurement_theta_max 28.76
_cell_measurement_theta_min 0.901
_cell_volume 15209.5(15)
_computing_cell_refinement 'DENZO (Z. Otwinowski and W. Minor, 1997)'
_computing_data_collection 'ADSC Quantum software'
_computing_data_reduction 'HKL2000 (Z. Otwinowski and W. Minor, 1997)'
_computing_molecular_graphics 'SHELXTL v.6.10 (Bruker-AXS, 2000)'
_computing_publication_material 'SHELXTL v.6.10 (Bruker-AXS, 2000)'
_computing_structure_refinement 'SHELXL-97 (Sheldrick, 1997)'
_computing_structure_solution 'SHELXS-97 (Sheldrick, 1990)'
_diffrn_ambient_temperature 90(1)
_diffrn_detector_area_resol_mean 19.5
_diffrn_measured_fraction_theta_full 0.901
_diffrn_measured_fraction_theta_max 0.901
_diffrn_measurement_device_type 'ADSC Quantum 210'
_diffrn_measurement_method \w-scan
_diffrn_radiation_monochromator graphite
_diffrn_radiation_type synchrotron
_diffrn_radiation_wavelength 0.88559
_diffrn_reflns_av_R_equivalents 0.0000
_diffrn_reflns_av_sigmaI/netI 0.0345
_diffrn_reflns_limit_h_max 53
_diffrn_reflns_limit_h_min -53
_diffrn_reflns_limit_k_max 50
_diffrn_reflns_limit_k_min -46
_diffrn_reflns_limit_l_max 6
_diffrn_reflns_limit_l_min -6
_diffrn_reflns_number 4490
_diffrn_reflns_theta_full 28.76
_diffrn_reflns_theta_max 28.76
_diffrn_reflns_theta_min 2.05
_diffrn_source PAL
_diffrn_source_type 'PAL 6B2 Beamline'
_diffrn_standards_decay_% none
_exptl_absorpt_coefficient_mu 1.223
_exptl_absorpt_correction_T_max 0.9527
_exptl_absorpt_correction_T_min 0.8875
_exptl_absorpt_correction_type empirical
_exptl_absorpt_process_details 'SCALEPACK (Z. Otwinowski and W. Minor, 1997)'
_exptl_crystal_colour 'pale yellow'
_exptl_crystal_density_diffrn 1.548
_exptl_crystal_description needle
_exptl_crystal_F_000 7200
_exptl_crystal_size_max 0.10
_exptl_crystal_size_mid 0.04
_exptl_crystal_size_min 0.04
_refine_diff_density_max 0.917
_refine_diff_density_min -1.230
_refine_diff_density_rms 0.109
_refine_ls_abs_structure_details 'Flack H D (1983), Acta Cryst. A39, 876-881'
_refine_ls_abs_structure_Flack 0.39(3)
_refine_ls_extinction_method none
_refine_ls_goodness_of_fit_ref 1.037
_refine_ls_hydrogen_treatment constr
_refine_ls_matrix_type full
_refine_ls_number_parameters 493
_refine_ls_number_reflns 4490
_refine_ls_number_restraints 61
_refine_ls_restrained_S_all 1.032
_refine_ls_R_factor_all 0.0854
_refine_ls_R_factor_gt 0.0792
_refine_ls_shift/su_max 0.008
_refine_ls_shift/su_mean 0.000
_refine_ls_structure_factor_coef Fsqd
_refine_ls_weighting_details 'calc w=1/[\s^2^(Fo^2^)+(0.1911P)^2^+0.0000P] where P=(Fo^2^+2Fc^2^)/3'
_refine_ls_weighting_scheme calc
_refine_ls_wR_factor_gt 0.2073
_refine_ls_wR_factor_ref 0.2152
_reflns_number_gt 4009
_reflns_number_total 4490
_reflns_threshold_expression >2sigma(I)
_cod_data_source_file ja109160a_si_001_3.cif
_cod_data_source_block fdd2
_cod_database_code 4105935

loop_
_symmetry_equiv_pos_as_xyz
'x, y, z'
'-x, -y, z'
'x+1/4, -y+1/4, z+1/4'
'-x+1/4, y+1/4, z+1/4'
'x, y+1/2, z+1/2'
'-x, -y+1/2, z+1/2'
'x+1/4, -y+3/4, z+3/4'
'-x+1/4, y+3/4, z+3/4'
'x+1/2, y, z+1/2'
'-x+1/2, -y, z+1/2'
'x+3/4, -y+1/4, z+3/4'
'-x+3/4, y+1/4, z+3/4'
'x+1/2, y+1/2, z'
'-x+1/2, -y+1/2, z'
'x+3/4, -y+3/4, z+1/4'
'-x+3/4, y+3/4, z+1/4'

loop_
_atom_site_label
_atom_site_type_symbol
_atom_site_fract_x
_atom_site_fract_y
_atom_site_fract_z
_atom_site_U_iso_or_equiv
_atom_site_adp_type
_atom_site_occupancy
_atom_site_symmetry_multiplicity
_atom_site_calc_flag
_atom_site_refinement_flags
_atom_site_disorder_assembly
_atom_site_disorder_group
Zn1 Zn 0.7500 0.2500 -0.6211(3) 0.0703(5) Uani 1 2 d S . .
Zn2 Zn 0.874690(16) 0.13747(2) 1.14012(19) 0.0687(4) Uani 1 1 d . . .
Cl1 Cl 0.86018(4) 0.10593(5) 1.3647(4) 0.0729(7) Uani 1 1 d . . .
Cl2 Cl 0.88733(4) 0.17672(5) 1.2770(4) 0.0755(7) Uani 1 1 d . . .
Cl3 Cl 0.71049(5) 0.24256(5) -0.7795(5) 0.0787(7) Uani 1 1 d . . .
C1 C 0.84712(15) 0.15829(19) 0.7380(18) 0.070(2) Uani 1 1 d . . .
H1A H 0.8635 0.1676 0.7169 0.084 Uiso 1 1 calc R . .
C2 C 0.82630(14) 0.16249(18) 0.5861(17) 0.068(2) Uani 1 1 d . . .
H2A H 0.8284 0.1741 0.4639 0.082 Uiso 1 1 calc R . .
C3 C 0.80230(15) 0.14876(19) 0.6233(16) 0.066(2) Uani 1 1 d . . .
C4 C 0.80019(15) 0.1316(2) 0.7903(17) 0.070(3) Uani 1 1 d . . .
H4A H 0.7840 0.1218 0.8115 0.084 Uiso 1 1 calc R . .
C5 C 0.82212(14) 0.12812(19) 0.9342(19) 0.073(3) Uani 1 1 d . . .
H5A H 0.8207 0.1157 1.0514 0.087 Uiso 1 1 calc R . .
C6 C 0.77797(15) 0.15456(19) 0.4765(17) 0.066(2) Uani 1 1 d . . .
C7 C 0.75664(14) 0.17305(18) 0.1900(16) 0.064(2) Uani 1 1 d . . .
C8 C 0.73272(14) 0.15062(19) 0.4410(17) 0.065(2) Uani 1 1 d . . .
C9 C 0.75685(16) 0.18899(18) -0.0082(18) 0.067(2) Uani 1 1 d . . .
C10 C 0.78021(15) 0.20074(18) -0.0946(17) 0.069(2) Uani 1 1 d . . .
H10A H 0.7972 0.1977 -0.0275 0.083 Uiso 1 1 calc R . .
C11 C 0.77814(16) 0.21648(18) -0.2754(17) 0.069(2) Uani 1 1 d . . .
H11A H 0.7940 0.2250 -0.3276 0.083 Uiso 1 1 calc R . .
C12 C 0.73255(17) 0.2086(2) -0.3064(18) 0.075(3) Uani 1 1 d . . .
H12A H 0.7161 0.2112 -0.3839 0.090 Uiso 1 1 calc R . .
C13 C 0.73233(15) 0.19358(19) -0.1295(18) 0.070(2) Uani 1 1 d . . .
H13A H 0.7160 0.1857 -0.0815 0.084 Uiso 1 1 calc R . .
C14 C 0.70642(15) 0.14087(18) 0.5427(17) 0.063(2) Uani 1 1 d . . .
C15 C 0.68224(15) 0.1466(2) 0.4308(18) 0.071(2) Uani 1 1 d . . .
H15A H 0.6818 0.1559 0.2946 0.086 Uiso 1 1 calc R . .
C16 C 0.65828(16) 0.13728(19) 0.539(2) 0.073(3) Uani 1 1 d . . .
H16A H 0.6414 0.1405 0.4703 0.087 Uiso 1 1 calc R . .
C17 C 0.68232(15) 0.11964(19) 0.8281(18) 0.071(3) Uani 1 1 d . . .
H17A H 0.6824 0.1102 0.9635 0.086 Uiso 1 1 calc R . .
C18 C 0.70670(16) 0.1280(2) 0.738(2) 0.076(3) Uani 1 1 d . . .
H18A H 0.7232 0.1247 0.8127 0.092 Uiso 1 1 calc R . .
N1 N 0.75476(13) 0.14377(15) 0.5590(14) 0.067(2) Uani 1 1 d . . .
N2 N 0.78016(13) 0.16889(16) 0.2993(13) 0.0649(19) Uani 1 1 d . . .
N3 N 0.73233(13) 0.16394(16) 0.2580(14) 0.0673(19) Uani 1 1 d . . .
N4 N 0.75514(13) 0.22069(14) -0.3841(14) 0.0650(17) Uani 1 1 d . . .
N5 N 0.84535(12) 0.14210(14) 0.9095(14) 0.0666(19) Uani 1 1 d . . .
N6 N 0.65833(13) 0.12472(16) 0.7264(14) 0.068(2) Uani 1 1 d . . .
C11S C 0.39656(17) 0.02504(18) 0.6639(17) 0.073(3) Uani 1 1 d D . .
C12S C 0.40649(19) 0.0220(2) 0.451(2) 0.087(3) Uani 1 1 d D . .
H12B H 0.4177 0.0352 0.3880 0.105 Uiso 1 1 calc R . .
C13S C 0.4001(2) 0.0000(2) 0.336(2) 0.092(3) Uani 1 1 d D . .
H13B H 0.4072 -0.0022 0.1913 0.111 Uiso 1 1 calc R . .
C14S C 0.3831(2) -0.0197(2) 0.422(2) 0.097(4) Uani 1 1 d D . .
H14A H 0.3788 -0.0350 0.3386 0.116 Uiso 1 1 calc R . .
C15S C 0.3729(2) -0.0161(2) 0.633(2) 0.097(4) Uani 1 1 d D . .
H15B H 0.3612 -0.0291 0.6940 0.116 Uiso 1 1 calc R . .
C16S C 0.37958(19) 0.0065(2) 0.758(2) 0.084(3) Uani 1 1 d D . .
H16B H 0.3726 0.0089 0.9028 0.101 Uiso 1 1 calc R . .
N11S N 0.40419(17) 0.04842(18) 0.7862(18) 0.084(2) Uani 1 1 d D . .
O11S O 0.41800(13) 0.06549(16) 0.6963(16) 0.099(3) Uani 1 1 d D . .
O12S O 0.39728(17) 0.05026(15) 0.9781(18) 0.103(2) Uani 1 1 d D . .
C21S C 0.73934(17) 0.07798(19) 0.4143(18) 0.072(3) Uani 1 1 d . . .
C22S C 0.6953(2) 0.0614(2) 0.473(2) 0.099(4) Uani 1 1 d . . .
H22A H 0.6772 0.0589 0.4263 0.118 Uiso 1 1 calc R . .
C23S C 0.7033(2) 0.0519(3) 0.669(2) 0.102(4) Uani 1 1 d . . .
H23A H 0.6906 0.0429 0.7595 0.123 Uiso 1 1 calc R . .
C24S C 0.7296(2) 0.0547(2) 0.743(2) 0.091(3) Uani 1 1 d . . .
H24A H 0.7349 0.0476 0.8817 0.109 Uiso 1 1 calc R . .
C25S C 0.74790(18) 0.0677(2) 0.6162(19) 0.078(3) Uani 1 1 d . . .
H25A H 0.7660 0.0697 0.6637 0.093 Uiso 1 1 calc R . .
C26S C 0.71358(19) 0.0752(2) 0.335(2) 0.088(3) Uani 1 1 d . . .
H26A H 0.7083 0.0820 0.1957 0.106 Uiso 1 1 calc R . .
N21S N 0.75859(17) 0.09257(18) 0.2782(17) 0.082(2) Uani 1 1 d . . .
O21S O 0.78203(12) 0.09471(15) 0.3484(14) 0.089(2) Uani 1 1 d . . .
O22S O 0.75091(15) 0.10309(17) 0.1118(17) 0.101(2) Uani 1 1 d . . .
C31S C 0.8087(4) 0.0177(4) 0.826(3) 0.086(7) Uiso 0.593(14) 1 d PD A 1
C32S C 0.8315(4) 0.0337(4) 0.814(3) 0.086(5) Uiso 0.593(14) 1 d PD A 1
H32A H 0.8443 0.0309 0.6997 0.104 Uiso 0.593(14) 1 calc PR A 1
C33S C 0.8356(3) 0.0531(4) 0.962(2) 0.065(5) Uiso 0.593(14) 1 d PD A 1
H33A H 0.8491 0.0662 0.9381 0.077 Uiso 0.593(14) 1 calc PR A 1
C34S C 0.8196(5) 0.0536(6) 1.154(4) 0.097(8) Uiso 0.593(14) 1 d PD A 1
H34A H 0.8238 0.0655 1.2700 0.117 Uiso 0.593(14) 1 calc PR A 1
C35S C 0.7978(3) 0.0369(3) 1.175(3) 0.083(5) Uiso 0.593(14) 1 d PD A 1
H35A H 0.7867 0.0379 1.3021 0.100 Uiso 0.593(14) 1 calc PR A 1
C36S C 0.7918(3) 0.0183(4) 1.009(3) 0.077(5) Uiso 0.593(14) 1 d PD A 1
H36A H 0.7769 0.0067 1.0211 0.092 Uiso 0.593(14) 1 calc PR A 1
N31S N 0.8050(3) -0.0018(3) 0.653(3) 0.104(6) Uiso 0.593(14) 1 d PD A 1
O31S O 0.7832(4) -0.0128(4) 0.647(4) 0.122(6) Uiso 0.593(14) 1 d PD A 1
O32S O 0.8229(3) -0.0073(3) 0.528(3) 0.124(6) Uiso 0.593(14) 1 d PD A 1
C31T C 0.7990(5) 0.0181(5) 0.848(4) 0.079(9) Uiso 0.407(14) 1 d PD A 2
C32T C 0.8181(5) 0.0273(6) 0.696(4) 0.103(10) Uiso 0.407(14) 1 d PD A 2
H32B H 0.8176 0.0207 0.5493 0.124 Uiso 0.407(14) 1 calc PR A 2
C33T C 0.8369(7) 0.0451(8) 0.750(6) 0.156(18) Uiso 0.407(14) 1 d PD A 2
H33B H 0.8488 0.0520 0.6411 0.187 Uiso 0.407(14) 1 calc PR A 2
C34T C 0.8388(11) 0.0533(16) 0.971(8) 0.25(5) Uiso 0.407(14) 1 d PD A 2
H34B H 0.8546 0.0618 1.0251 0.302 Uiso 0.407(14) 1 calc PR A 2
C35T C 0.8172(8) 0.0486(8) 1.107(6) 0.105(14) Uiso 0.407(14) 1 d PD A 2
H35B H 0.8162 0.0576 1.2440 0.127 Uiso 0.407(14) 1 calc PR A 2
C36T C 0.7964(6) 0.0308(7) 1.049(4) 0.108(10) Uiso 0.407(14) 1 d PD A 2
H36B H 0.7814 0.0277 1.1430 0.130 Uiso 0.407(14) 1 calc PR A 2
N31T N 0.7782(6) 0.0008(6) 0.758(5) 0.129(11) Uiso 0.407(14) 1 d PD A 2
O31T O 0.7810(10) -0.0068(9) 0.569(6) 0.21(3) Uiso 0.407(14) 1 d PD A 2
O32T O 0.7613(5) -0.0068(5) 0.885(5) 0.149(10) Uiso 0.407(14) 1 d PD A 2

loop_
_atom_site_aniso_label
_atom_site_aniso_U_11
_atom_site_aniso_U_22
_atom_site_aniso_U_33
_atom_site_aniso_U_23
_atom_site_aniso_U_13
_atom_site_aniso_U_12
Zn1 0.0533(8) 0.0731(10) 0.0844(10) 0.000 0.000 0.0008(6)
Zn2 0.0368(5) 0.0787(8) 0.0905(7) -0.0014(6) -0.0021(4) 0.0019(4)
Cl1 0.0480(11) 0.0795(16) 0.0912(15) 0.0029(13) -0.0061(11) -0.0023(9)
Cl2 0.0494(11) 0.0792(17) 0.0980(17) -0.0044(13) 0.0029(10) -0.0004(10)
Cl3 0.0594(13) 0.0816(17) 0.0952(17) 0.0013(13) -0.0052(11) 0.0005(11)
C1 0.041(4) 0.078(6) 0.091(6) 0.006(5) 0.000(4) 0.000(4)
C2 0.038(4) 0.072(6) 0.095(6) -0.004(5) 0.005(4) -0.004(4)
C3 0.036(4) 0.084(7) 0.078(6) 0.000(6) -0.002(4) 0.004(4)
C4 0.038(4) 0.079(7) 0.094(7) 0.008(5) -0.004(4) -0.006(4)
C5 0.039(4) 0.073(6) 0.106(7) 0.003(5) -0.003(4) -0.001(4)
C6 0.030(4) 0.083(7) 0.084(6) -0.004(5) -0.003(4) 0.005(4)
C7 0.035(4) 0.068(6) 0.088(7) 0.001(5) -0.001(4) 0.003(4)
C8 0.024(4) 0.081(6) 0.091(7) -0.004(5) -0.001(4) 0.003(3)
C9 0.045(4) 0.056(5) 0.100(7) 0.000(5) -0.004(4) 0.003(4)
C10 0.039(4) 0.081(6) 0.089(6) 0.003(6) -0.004(4) -0.004(4)
C11 0.044(4) 0.068(6) 0.095(7) -0.002(5) 0.004(4) 0.000(4)
C12 0.051(5) 0.080(7) 0.093(7) 0.005(6) -0.008(4) -0.001(4)
C13 0.042(4) 0.081(6) 0.086(6) 0.003(6) -0.007(4) -0.005(4)
C14 0.034(4) 0.071(6) 0.085(6) 0.009(5) -0.007(4) 0.003(4)
C15 0.036(4) 0.087(7) 0.091(7) 0.008(5) -0.002(4) 0.002(4)
C16 0.028(4) 0.082(7) 0.108(8) -0.003(6) -0.010(4) -0.009(4)
C17 0.039(4) 0.070(6) 0.105(7) 0.007(5) -0.006(4) -0.006(4)
C18 0.035(4) 0.089(7) 0.106(8) -0.003(6) -0.009(4) 0.002(4)
N1 0.045(4) 0.067(5) 0.090(6) 0.004(4) 0.004(3) 0.001(3)
N2 0.040(4) 0.078(5) 0.076(5) -0.001(4) 0.002(3) 0.000(3)
N3 0.043(4) 0.072(5) 0.087(6) 0.012(4) -0.007(4) 0.001(3)
N4 0.049(4) 0.059(4) 0.086(5) -0.004(4) -0.004(4) 0.006(3)
N5 0.042(4) 0.069(5) 0.088(5) -0.004(4) 0.006(3) 0.003(3)
N6 0.042(4) 0.081(6) 0.082(5) 0.005(5) -0.002(3) 0.001(3)
C11S 0.056(5) 0.070(7) 0.093(8) 0.001(6) -0.010(5) 0.006(4)
C12S 0.063(6) 0.090(8) 0.110(9) -0.004(7) -0.013(5) -0.001(5)
C13S 0.065(6) 0.114(10) 0.098(8) 0.008(7) 0.001(6) 0.023(6)
C14S 0.096(8) 0.067(7) 0.128(11) -0.020(7) -0.030(8) 0.008(6)
C15S 0.099(8) 0.079(8) 0.112(10) 0.006(8) -0.018(7) -0.016(6)
C16S 0.067(6) 0.093(9) 0.093(7) 0.000(7) -0.003(5) -0.004(5)
N11S 0.057(5) 0.090(8) 0.104(7) -0.004(6) -0.014(5) 0.013(5)
O11S 0.045(4) 0.093(5) 0.161(8) 0.006(5) -0.010(4) -0.001(3)
O12S 0.101(6) 0.084(6) 0.125(7) -0.018(5) -0.021(5) 0.016(4)
C21S 0.056(5) 0.067(6) 0.093(7) -0.006(6) 0.007(5) -0.009(4)
C22S 0.063(6) 0.111(9) 0.122(10) 0.014(8) 0.004(6) -0.004(6)
C23S 0.074(7) 0.112(9) 0.121(10) 0.005(8) 0.020(7) -0.014(6)
C24S 0.071(6) 0.093(8) 0.109(8) 0.019(6) 0.001(6) -0.003(5)
C25S 0.061(5) 0.084(7) 0.089(7) 0.008(6) -0.005(5) -0.007(5)
C26S 0.064(6) 0.084(8) 0.117(9) 0.007(6) -0.007(6) 0.000(5)
N21S 0.068(5) 0.082(6) 0.094(6) 0.017(5) 0.002(4) 0.003(4)
O21S 0.047(3) 0.104(5) 0.117(6) 0.007(4) 0.008(4) -0.002(3)
O22S 0.086(5) 0.105(6) 0.112(6) 0.033(6) 0.006(5) -0.006(4)

loop_
_atom_type_symbol
_atom_type_description
_atom_type_scat_dispersion_real
_atom_type_scat_dispersion_imag
_atom_type_scat_source
C C 0.0033 0.0016 'International Tables Vol C Tables 4.2.6.8 and 6.1.1.4'
H H 0.0000 0.0000 'International Tables Vol C Tables 4.2.6.8 and 6.1.1.4'
N N 0.0061 0.0033 'International Tables Vol C Tables 4.2.6.8 and 6.1.1.4'
O O 0.0106 0.0060 'International Tables Vol C Tables 4.2.6.8 and 6.1.1.4'
Cl Cl 0.1484 0.1585 'International Tables Vol C Tables 4.2.6.8 and 6.1.1.4'
Zn Zn 0.2839 1.4301 'International Tables Vol C Tables 4.2.6.8 and 6.1.1.4'

loop_
_geom_angle_atom_site_label_1
_geom_angle_atom_site_label_2
_geom_angle_atom_site_label_3
_geom_angle
_geom_angle_site_symmetry_1
_geom_angle_site_symmetry_3
N4 Zn1 N4 92.7(4) 14_655 .
N4 Zn1 Cl3 108.17(19) 14_655 .
N4 Zn1 Cl3 106.7(2) . .
N4 Zn1 Cl3 106.7(2) 14_655 14_655
N4 Zn1 Cl3 108.17(19) . 14_655
Cl3 Zn1 Cl3 128.63(16) . 14_655
N5 Zn2 N6 106.7(3) . 3
N5 Zn2 Cl1 105.8(2) . .
N6 Zn2 Cl1 110.3(2) 3 .
N5 Zn2 Cl2 110.7(2) . .
N6 Zn2 Cl2 102.7(2) 3 .
Cl1 Zn2 Cl2 120.08(10) . .
N5 C1 C2 124.1(8) . .
C3 C2 C1 116.6(9) . .
C4 C3 C2 120.8(8) . .
C4 C3 C6 120.2(8) . .
C2 C3 C6 118.9(9) . .
C3 C4 C5 119.3(8) . .
N5 C5 C4 121.5(10) . .
N2 C6 N1 126.5(8) . .
N2 C6 C3 121.4(8) . .
N1 C6 C3 112.0(8) . .
N3 C7 N2 124.3(8) . .
N3 C7 C9 116.6(7) . .
N2 C7 C9 119.0(7) . .
N3 C8 N1 126.7(8) . .
N3 C8 C14 120.0(7) . .
N1 C8 C14 113.3(8) . .
C10 C9 C13 116.0(9) . .
C10 C9 C7 123.5(8) . .
C13 C9 C7 120.5(8) . .
C11 C10 C9 119.1(8) . .
N4 C11 C10 123.8(8) . .
C13 C12 N4 123.3(8) . .
C12 C13 C9 120.2(8) . .
C18 C14 C15 122.0(8) . .
C18 C14 C8 120.1(8) . .
C15 C14 C8 117.9(9) . .
C14 C15 C16 114.6(9) . .
N6 C16 C15 123.9(8) . .
N6 C17 C18 121.6(10) . .
C14 C18 C17 118.7(9) . .
C8 N1 C6 112.6(8) . .
C6 N2 C7 114.6(7) . .
C8 N3 C7 115.0(7) . .
C11 N4 C12 117.5(8) . .
C11 N4 Zn1 124.0(6) . .
C12 N4 Zn1 117.2(6) . .
C1 N5 C5 117.6(8) . .
C1 N5 Zn2 124.3(6) . .
C5 N5 Zn2 118.1(7) . .
C16 N6 C17 119.2(8) . .
C16 N6 Zn2 124.8(6) . 11_454
C17 N6 Zn2 116.0(7) . 11_454
C16S C11S C12S 121.6(10) . .
C16S C11S N11S 120.1(10) . .
C12S C11S N11S 118.3(9) . .
C13S C12S C11S 119.3(10) . .
C12S C13S C14S 122.0(11) . .
C15S C14S C13S 118.2(11) . .
C14S C15S C16S 120.9(11) . .
C11S C16S C15S 118.1(11) . .
O12S N11S O11S 121.8(10) . .
O12S N11S C11S 118.6(10) . .
O11S N11S C11S 119.5(10) . .
C26S C21S C25S 123.4(10) . .
C26S C21S N21S 117.6(11) . .
C25S C21S N21S 119.0(9) . .
C23S C22S C26S 120.8(11) . .
C22S C23S C24S 121.7(11) . .
C25S C24S C23S 119.7(12) . .
C24S C25S C21S 118.3(9) . .
C21S C26S C22S 116.1(12) . .
O22S N21S O21S 123.0(9) . .
O22S N21S C21S 119.3(9) . .
O21S N21S C21S 117.5(9) . .
C36S C31S C32S 121.2(14) . .
C36S C31S N31S 121.0(15) . .
C32S C31S N31S 117.4(13) . .
C33S C32S C31S 120.9(14) . .
C32S C33S C34S 118.4(16) . .
C35S C34S C33S 121(2) . .
C34S C35S C36S 120.6(16) . .
C31S C36S C35S 117.4(14) . .
O32S N31S O31S 121.9(17) . .
O32S N31S C31S 121.5(15) . .
O31S N31S C31S 116.6(16) . .
C36T C31T C32T 119.3(17) . .
C36T C31T N31T 123(2) . .
C32T C31T N31T 115.5(17) . .
C33T C32T C31T 122(2) . .
C32T C33T C34T 119(2) . .
C35T C34T C33T 118(3) . .
C34T C35T C36T 122(2) . .
C31T C36T C35T 116(2) . .
O32T N31T O31T 126(3) . .
O32T N31T C31T 116(2) . .
O31T N31T C31T 117(2) . .

loop_
_geom_bond_atom_site_label_1
_geom_bond_atom_site_label_2
_geom_bond_distance
_geom_bond_site_symmetry_2
Zn1 N4 2.080(8) 14_655
Zn1 N4 2.080(8) .
Zn1 Cl3 2.215(2) .
Zn1 Cl3 2.215(2) 14_655
Zn2 N5 2.031(8) .
Zn2 N6 2.037(7) 3
Zn2 Cl1 2.217(3) .
Zn2 Cl2 2.241(3) .
C1 N5 1.326(13) .
C1 C2 1.400(13) .
C2 C3 1.397(12) .
C3 C4 1.338(14) .
C3 C6 1.528(12) .
C4 C5 1.405(12) .
C5 N5 1.361(10) .
C6 N2 1.300(12) .
C6 N1 1.369(11) .
C7 N3 1.356(11) .
C7 N2 1.358(11) .
C7 C9 1.447(15) .
C8 N3 1.297(12) .
C8 N1 1.352(11) .
C8 C14 1.525(12) .
C9 C10 1.404(12) .
C9 C13 1.440(12) .
C10 C11 1.358(14) .
C11 N4 1.335(12) .
C12 C13 1.315(14) .
C12 N4 1.360(11) .
C14 C18 1.351(15) .
C14 C15 1.409(12) .
C15 C16 1.439(13) .
C16 N6 1.299(14) .
C17 N6 1.365(11) .
C17 C18 1.393(13) .
N6 Zn2 2.037(7) 11_454
C11S C16S 1.384(13) .
C11S C12S 1.387(14) .
C11S N11S 1.446(12) .
C12S C13S 1.353(14) .
C13S C14S 1.403(15) .
C14S C15S 1.387(17) .
C15S C16S 1.413(15) .
N11S O12S 1.216(11) .
N11S O11S 1.230(11) .
C21S C26S 1.373(13) .
C21S C25S 1.396(16) .
C21S N21S 1.462(14) .
C22S C23S 1.342(18) .
C22S C26S 1.414(16) .
C23S C24S 1.389(16) .
C24S C25S 1.357(15) .
N21S O22S 1.202(12) .
N21S O21S 1.244(10) .
C31S C36S 1.388(17) .
C31S C32S 1.394(18) .
C31S N31S 1.450(16) .
C32S C33S 1.347(18) .
C33S C34S 1.409(19) .
C34S C35S 1.38(2) .
C35S C36S 1.41(2) .
N31S O32S 1.199(16) .
N31S O31S 1.216(16) .
C31T C36T 1.379(19) .
C31T C32T 1.402(19) .
C31T N31T 1.462(18) .
C32T C33T 1.34(2) .
C33T C34T 1.41(2) .
C34T C35T 1.37(2) .
C35T C36T 1.41(2) .
N31T O32T 1.198(18) .
N31T O31T 1.214(19) .

loop_
_geom_torsion_atom_site_label_1
_geom_torsion_atom_site_label_2
_geom_torsion_atom_site_label_3
_geom_torsion_atom_site_label_4
_geom_torsion
_geom_torsion_site_symmetry_1
_geom_torsion_site_symmetry_4
N5 C1 C2 C3 0.8(14) . .
C1 C2 C3 C4 -3.1(14) . .
C1 C2 C3 C6 174.1(8) . .
C2 C3 C4 C5 2.3(15) . .
C6 C3 C4 C5 -174.9(9) . .
C3 C4 C5 N5 0.9(15) . .
C4 C3 C6 N2 -172.4(9) . .
C2 C3 C6 N2 10.3(14) . .
C4 C3 C6 N1 9.5(13) . .
C2 C3 C6 N1 -167.7(9) . .
N3 C7 C9 C10 177.3(9) . .
N2 C7 C9 C10 -0.5(14) . .
N3 C7 C9 C13 -2.8(13) . .
N2 C7 C9 C13 179.4(8) . .
C13 C9 C10 C11 3.4(13) . .
C7 C9 C10 C11 -176.7(9) . .
C9 C10 C11 N4 -3.0(14) . .
N4 C12 C13 C9 -0.5(16) . .
C10 C9 C13 C12 -1.8(14) . .
C7 C9 C13 C12 178.3(9) . .
N3 C8 C14 C18 -177.1(9) . .
N1 C8 C14 C18 3.3(13) . .
N3 C8 C14 C15 0.5(14) . .
N1 C8 C14 C15 -179.1(8) . .
C18 C14 C15 C16 -1.1(14) . .
C8 C14 C15 C16 -178.7(8) . .
C14 C15 C16 N6 0.6(15) . .
C15 C14 C18 C17 1.6(15) . .
C8 C14 C18 C17 179.2(9) . .
N6 C17 C18 C14 -1.6(16) . .
N3 C8 N1 C6 5.7(14) . .
C14 C8 N1 C6 -174.7(8) . .
N2 C6 N1 C8 -3.2(14) . .
C3 C6 N1 C8 174.8(8) . .
N1 C6 N2 C7 -0.1(13) . .
C3 C6 N2 C7 -177.9(8) . .
N3 C7 N2 C6 1.7(13) . .
C9 C7 N2 C6 179.4(8) . .
N1 C8 N3 C7 -4.5(14) . .
C14 C8 N3 C7 176.0(8) . .
N2 C7 N3 C8 0.4(14) . .
C9 C7 N3 C8 -177.3(8) . .
C10 C11 N4 C12 0.7(13) . .
C10 C11 N4 Zn1 167.7(7) . .
C13 C12 N4 C11 1.2(14) . .
C13 C12 N4 Zn1 -166.7(8) . .
N4 Zn1 N4 C11 -79.7(7) 14_655 .
Cl3 Zn1 N4 C11 170.4(7) . .
Cl3 Zn1 N4 C11 28.8(8) 14_655 .
N4 Zn1 N4 C12 87.3(7) 14_655 .
Cl3 Zn1 N4 C12 -22.5(7) . .
Cl3 Zn1 N4 C12 -164.2(7) 14_655 .
C2 C1 N5 C5 2.2(14) . .
C2 C1 N5 Zn2 -176.4(7) . .
C4 C5 N5 C1 -3.1(14) . .
C4 C5 N5 Zn2 175.6(7) . .
N6 Zn2 N5 C1 -58.8(8) 3 .
Cl1 Zn2 N5 C1 -176.3(7) . .
Cl2 Zn2 N5 C1 52.2(8) . .
N6 Zn2 N5 C5 122.6(7) 3 .
Cl1 Zn2 N5 C5 5.1(7) . .
Cl2 Zn2 N5 C5 -126.4(6) . .
C15 C16 N6 C17 -0.6(15) . .
C15 C16 N6 Zn2 177.5(7) . 11_454
C18 C17 N6 C16 1.1(15) . .
C18 C17 N6 Zn2 -177.1(8) . 11_454
C16S C11S C12S C13S -1.9(15) . .
N11S C11S C12S C13S 178.7(9) . .
C11S C12S C13S C14S 1.3(16) . .
C12S C13S C14S C15S 0.1(17) . .
C13S C14S C15S C16S -0.9(17) . .
C12S C11S C16S C15S 1.1(15) . .
N11S C11S C16S C15S -179.5(9) . .
C14S C15S C16S C11S 0.3(16) . .
C16S C11S N11S O12S 6.1(13) . .
C12S C11S N11S O12S -174.4(9) . .
C16S C11S N11S O11S -175.8(9) . .
C12S C11S N11S O11S 3.7(13) . .
C26S C22S C23S C24S -1(2) . .
C22S C23S C24S C25S 1(2) . .
C23S C24S C25S C21S 0.4(17) . .
C26S C21S C25S C24S -1.4(16) . .
N21S C21S C25S C24S 178.6(10) . .
C25S C21S C26S C22S 1.3(16) . .
N21S C21S C26S C22S -178.7(10) . .
C23S C22S C26S C21S -0.1(18) . .
C26S C21S N21S O22S 5.3(15) . .
C25S C21S N21S O22S -174.7(10) . .
C26S C21S N21S O21S -178.8(9) . .
C25S C21S N21S O21S 1.2(14) . .
C36S C31S C32S C33S -10(3) . .
N31S C31S C32S C33S 176.7(19) . .
C31S C32S C33S C34S 13(3) . .
C32S C33S C34S C35S -9(4) . .
C33S C34S C35S C36S 3(4) . .
C32S C31S C36S C35S 4(3) . .
N31S C31S C36S C35S 176.4(18) . .
C34S C35S C36S C31S 0(3) . .
C36S C31S N31S O32S -160(2) . .
C32S C31S N31S O32S 13(3) . .
C36S C31S N31S O31S 18(3) . .
C32S C31S N31S O31S -169(2) . .
C36T C31T C32T C33T 11(5) . .
N31T C31T C32T C33T 174(4) . .
C31T C32T C33T C34T 5(8) . .
C32T C33T C34T C35T -18(11) . .
C33T C34T C35T C36T 15(11) . .
C32T C31T C36T C35T -13(5) . .
N31T C31T C36T C35T -175(4) . .
C34T C35T C36T C31T 0(8) . .
C36T C31T N31T O32T -16(5) . .
C32T C31T N31T O32T -178(3) . .
C36T C31T N31T O31T 171(5) . .
C32T C31T N31T O31T 9(6) . .
